data_4069258
loop_
_publ_author_name
'Ho, Chien-Chang'
'Chatterjee, Sandipan'
'Wu, Tzu-Liang'
'Chan, Kai-Ting'
'Chang, Yu-Wei'
'Hsiao, Tsun-Hung'
'Lee, Hon Man'

_publ_section_title
;
 Direct Arylation Mediated by Palladium Complexes with Rigid
 Phosphine-Functionalized N-Heterocyclic Carbenes
;
_journal_issue 9
_journal_name_full Organometallics
_journal_page_first 2837
_journal_paper_doi 10.1021/om900112y
_journal_volume 28
_journal_year 2009
_chemical_formula_moiety 'C23 H33 Cl I N2 P Pd'
_chemical_formula_sum 'C23 H33 Cl I N2 P Pd'
_chemical_formula_weight 637.23
_space_group_IT_number 14
_symmetry_cell_setting monoclinic
_symmetry_Int_Tables_number 14
_symmetry_space_group_name_Hall '-P 2ybc'
_symmetry_space_group_name_H-M 'P 1 21/c 1'
_atom_sites_solution_hydrogens geom
_atom_sites_solution_primary direct
_atom_sites_solution_secondary difmap
_audit_creation_method SHELXL-97
_cell_angle_alpha 90.00
_cell_angle_beta 111.13
_cell_angle_gamma 90.00
_cell_formula_units_Z 4
_cell_length_a 15.8611(7)
_cell_length_b 14.6215(7)
_cell_length_c 11.4331(5)
_cell_measurement_reflns_used 5283
_cell_measurement_temperature 150(2)
_cell_measurement_theta_max 25.3
_cell_measurement_theta_min 2.4
_cell_volume 2473.21(19)
_computing_cell_refinement 'SAINT v6.280a (Bruker, 2004)'
_computing_data_collection 'APEX2 v1.0-22 (Bruker, 2004)'
_computing_data_reduction 'SAINT v6.280a (Bruker, 2004)'
_computing_molecular_graphics 'SHELXTL 5.1'
_computing_publication_material 'SHELXTL 5.1'
_computing_structure_refinement 'SHELXTL 5.1'
_computing_structure_solution 'SHELXTL 5.1 (Sheldrick, 1998)'
_diffrn_ambient_temperature 150(2)
_diffrn_measured_fraction_theta_full 0.993
_diffrn_measured_fraction_theta_max 0.993
_diffrn_measurement_device_type 'Bruker SMART APEX II'
_diffrn_measurement_method \w
_diffrn_radiation_monochromator graphite
_diffrn_radiation_probe x-ray
_diffrn_radiation_type MoK\a
_diffrn_radiation_wavelength 0.71073
_diffrn_reflns_av_R_equivalents 0.0517
_diffrn_reflns_av_sigmaI/netI 0.0408
_diffrn_reflns_limit_h_max 21
_diffrn_reflns_limit_h_min -21
_diffrn_reflns_limit_k_max 19
_diffrn_reflns_limit_k_min -19
_diffrn_reflns_limit_l_max 15
_diffrn_reflns_limit_l_min -15
_diffrn_reflns_number 34472
_diffrn_reflns_theta_full 28.64
_diffrn_reflns_theta_max 28.64
_diffrn_reflns_theta_min 1.96
_diffrn_source 'fine-focus sealed tube'
_diffrn_standards_decay_% 0
_diffrn_standards_interval_count 0
_diffrn_standards_interval_time 0
_diffrn_standards_number 0
_exptl_absorpt_coefficient_mu 2.184
_exptl_absorpt_correction_T_max 0.8801
_exptl_absorpt_correction_T_min 0.7497
_exptl_absorpt_correction_type multi-scan
_exptl_absorpt_process_details 'SADABS 2.10 (Sheldrick, 2003)'
_exptl_crystal_colour brown
_exptl_crystal_density_diffrn 1.711
_exptl_crystal_density_method 'not measured'
_exptl_crystal_description needle
_exptl_crystal_F_000 1264
_exptl_crystal_size_max 0.14
_exptl_crystal_size_mid 0.08
_exptl_crystal_size_min 0.06
_refine_diff_density_max 1.022
_refine_diff_density_min -1.373
_refine_diff_density_rms 0.120
_refine_ls_extinction_method none
_refine_ls_goodness_of_fit_ref 1.034
_refine_ls_hydrogen_treatment constr
_refine_ls_matrix_type full
_refine_ls_number_parameters 270
_refine_ls_number_reflns 6314
_refine_ls_number_restraints 0
_refine_ls_restrained_S_all 1.034
_refine_ls_R_factor_all 0.0585
_refine_ls_R_factor_gt 0.0359
_refine_ls_shift/su_max 0.002
_refine_ls_shift/su_mean 0.000
_refine_ls_structure_factor_coef Fsqd
_refine_ls_weighting_details 'calc w=1/[\s^2^(Fo^2^)+(0.0427P)^2^+4.6482P] where P=(Fo^2^+2Fc^2^)/3'
_refine_ls_weighting_scheme calc
_refine_ls_wR_factor_gt 0.0867
_refine_ls_wR_factor_ref 0.0952
_reflns_number_gt 4754
_reflns_number_total 6314
_reflns_threshold_expression I>2\s
_cod_data_source_file om900112y_si_001.cif
_cod_data_source_block 6
_cod_original_cell_volume 2473.28(19)
_cod_original_sg_symbol_H-M 'P 21/c'
_cod_database_code 4069258

loop_
_symmetry_equiv_pos_as_xyz
'x, y, z'
'-x, y+1/2, -z+1/2'
'-x, -y, -z'
'x, -y-1/2, z-1/2'

loop_
_atom_site_label
_atom_site_type_symbol
_atom_site_fract_x
_atom_site_fract_y
_atom_site_fract_z
_atom_site_U_iso_or_equiv
_atom_site_adp_type
_atom_site_occupancy
_atom_site_symmetry_multiplicity
_atom_site_calc_flag
_atom_site_refinement_flags
_atom_site_disorder_assembly
_atom_site_disorder_group
C1 C 0.0812(3) 0.5430(3) 0.7207(4) 0.0252(8) Uani 1 1 d . A .
C2 C 0.0418(3) 0.6720(3) 0.6129(5) 0.0396(11) Uani 1 1 d . . .
H2A H 0.0198 0.7324 0.5906 0.048 Uiso 1 1 calc R . .
C3 C 0.0734(3) 0.6158(3) 0.5452(4) 0.0329(9) Uani 1 1 d . . .
H3A H 0.0786 0.6288 0.4667 0.039 Uiso 1 1 calc R . .
C4 C 0.0154(4) 0.6639(4) 0.8164(5) 0.0474(13) Uani 1 1 d . . .
H4A H -0.0508 0.6664 0.7831 0.071 Uiso 1 1 calc R . .
H4B H 0.0397 0.7258 0.8384 0.071 Uiso 1 1 calc R . .
H4C H 0.0359 0.6252 0.8914 0.071 Uiso 1 1 calc R . .
C5 C 0.1469(3) 0.4608(3) 0.5828(4) 0.0281(9) Uani 1 1 d . . .
H5A H 0.1242 0.4506 0.4911 0.034 Uiso 1 1 calc R . .
H5B H 0.1386 0.4036 0.6238 0.034 Uiso 1 1 calc R . .
C6 C 0.2465(3) 0.4864(3) 0.6291(4) 0.0262(8) Uani 1 1 d . . .
C7 C 0.2852(3) 0.5106(3) 0.5409(4) 0.0333(10) Uani 1 1 d . . .
H7A H 0.2497 0.5069 0.4541 0.040 Uiso 1 1 calc R . .
C8 C 0.3737(3) 0.5395(3) 0.5773(4) 0.0396(11) Uani 1 1 d . . .
H8A H 0.3991 0.5544 0.5161 0.047 Uiso 1 1 calc R . .
C9 C 0.4242(3) 0.5466(3) 0.7013(5) 0.0389(11) Uani 1 1 d . . .
H9A H 0.4850 0.5671 0.7272 0.047 Uiso 1 1 calc R . .
C10 C 0.3871(3) 0.5242(3) 0.7897(4) 0.0347(10) Uani 1 1 d . . .
H10A H 0.4234 0.5298 0.8761 0.042 Uiso 1 1 calc R . .
C11 C 0.2985(3) 0.4935(3) 0.7569(4) 0.0267(8) Uani 1 1 d . . .
C12 C 0.3160(3) 0.3484(3) 0.9323(4) 0.0303(9) Uani 1 1 d . . .
H12A H 0.2998 0.3269 1.0045 0.036 Uiso 1 1 calc R . .
C13 C 0.2758(4) 0.2778(3) 0.8274(5) 0.0441(12) Uani 1 1 d . . .
H13A H 0.2091 0.2778 0.8008 0.053 Uiso 1 1 calc R . .
H13B H 0.2919 0.2943 0.7541 0.053 Uiso 1 1 calc R . .
C14 C 0.3123(5) 0.1831(4) 0.8739(6) 0.0644(17) Uani 1 1 d . . .
H14A H 0.2879 0.1386 0.8045 0.077 Uiso 1 1 calc R . .
H14B H 0.2913 0.1647 0.9422 0.077 Uiso 1 1 calc R . .
C15 C 0.4149(5) 0.1804(5) 0.9218(7) 0.080(2) Uani 1 1 d . . .
H15A H 0.4363 0.1187 0.9548 0.096 Uiso 1 1 calc R . .
H15B H 0.4362 0.1934 0.8521 0.096 Uiso 1 1 calc R . .
C16 C 0.4534(4) 0.2508(5) 1.0247(7) 0.074(2) Uani 1 1 d . . .
H16A H 0.5202 0.2497 1.0539 0.089 Uiso 1 1 calc R . .
H16B H 0.4355 0.2351 1.0968 0.089 Uiso 1 1 calc R . .
C17 C 0.4195(3) 0.3472(4) 0.9783(5) 0.0498(13) Uani 1 1 d . . .
H17A H 0.4398 0.3646 0.9090 0.060 Uiso 1 1 calc R . .
H17B H 0.4446 0.3918 1.0472 0.060 Uiso 1 1 calc R . .
C18 C 0.3113(3) 0.5445(3) 1.0075(4) 0.0311(9) Uani 1 1 d . . .
H18A H 0.3779 0.5445 1.0256 0.037 Uiso 1 1 calc R . .
C19 C 0.2961(3) 0.5208(4) 1.1283(4) 0.0395(11) Uani 1 1 d . . .
H19A H 0.3249 0.4613 1.1604 0.047 Uiso 1 1 calc R . .
H19B H 0.2305 0.5151 1.1107 0.047 Uiso 1 1 calc R . .
C20 C 0.3361(4) 0.5948(4) 1.2279(5) 0.0585(16) Uani 1 1 d . . .
H20A H 0.3208 0.5803 1.3025 0.070 Uiso 1 1 calc R . .
H20B H 0.4028 0.5940 1.2539 0.070 Uiso 1 1 calc R . .
C21 C 0.3020(4) 0.6891(4) 1.1823(6) 0.0630(18) Uani 1 1 d . . .
H21A H 0.2367 0.6928 1.1676 0.076 Uiso 1 1 calc R . .
H21B H 0.3338 0.7346 1.2475 0.076 Uiso 1 1 calc R . .
C22 C 0.3169(5) 0.7117(4) 1.0629(6) 0.0631(17) Uani 1 1 d . . .
H22A H 0.3826 0.7154 1.0801 0.076 Uiso 1 1 calc R . .
H22B H 0.2901 0.7723 1.0323 0.076 Uiso 1 1 calc R . .
C23 C 0.2746(4) 0.6398(3) 0.9609(5) 0.0498(14) Uani 1 1 d . . .
H23A H 0.2081 0.6402 0.9374 0.060 Uiso 1 1 calc R . .
H23B H 0.2884 0.6552 0.8854 0.060 Uiso 1 1 calc R . .
N1 N 0.0473(3) 0.6258(2) 0.7214(3) 0.0335(8) Uani 1 1 d . . .
N2 N 0.0970(2) 0.5349(2) 0.6129(3) 0.0256(7) Uani 1 1 d . . .
P1 P 0.25879(7) 0.45894(7) 0.88421(10) 0.0235(2) Uani 1 1 d . A .
Cl1 Cl 0.1362(3) 0.3298(2) 1.0164(4) 0.0281(6) Uani 0.8326(12) 1 d P A 1
I1 I -0.06959(6) 0.42948(9) 0.79468(12) 0.02588(16) Uani 0.8326(12) 1 d P A 1
I1A I 0.1408(5) 0.3144(4) 1.0127(6) 0.02588(16) Uani 0.1674(12) 1 d P A 2
Cl1A Cl -0.0587(16) 0.440(2) 0.798(3) 0.0281(6) Uani 0.1674(12) 1 d P A 2
Pd1 Pd 0.10787(2) 0.44479(2) 0.84978(3) 0.02304(8) Uani 1 1 d . . .

loop_
_atom_site_aniso_label
_atom_site_aniso_U_11
_atom_site_aniso_U_22
_atom_site_aniso_U_33
_atom_site_aniso_U_23
_atom_site_aniso_U_13
_atom_site_aniso_U_12
C1 0.0245(19) 0.026(2) 0.027(2) -0.0044(16) 0.0124(16) -0.0051(16)
C2 0.050(3) 0.027(2) 0.043(3) 0.010(2) 0.018(2) 0.007(2)
C3 0.039(2) 0.027(2) 0.033(2) 0.0066(18) 0.0127(19) 0.0027(18)
C4 0.066(4) 0.038(3) 0.050(3) -0.002(2) 0.035(3) 0.011(2)
C5 0.030(2) 0.031(2) 0.023(2) -0.0044(16) 0.0091(17) -0.0001(17)
C6 0.031(2) 0.022(2) 0.027(2) -0.0007(15) 0.0133(17) 0.0022(16)
C7 0.036(2) 0.038(2) 0.027(2) 0.0042(18) 0.0129(19) 0.0086(19)
C8 0.042(3) 0.051(3) 0.036(3) 0.007(2) 0.025(2) 0.002(2)
C9 0.032(2) 0.048(3) 0.040(3) 0.005(2) 0.016(2) -0.005(2)
C10 0.031(2) 0.043(3) 0.031(2) 0.0003(19) 0.0119(19) -0.0083(19)
C11 0.026(2) 0.028(2) 0.028(2) 0.0000(16) 0.0130(17) -0.0034(16)
C12 0.026(2) 0.037(2) 0.026(2) 0.0027(17) 0.0078(17) 0.0017(17)
C13 0.058(3) 0.031(2) 0.042(3) -0.001(2) 0.015(2) 0.010(2)
C14 0.098(5) 0.032(3) 0.070(4) 0.002(3) 0.040(4) 0.020(3)
C15 0.100(6) 0.063(4) 0.103(6) 0.030(4) 0.068(5) 0.055(4)
C16 0.046(3) 0.093(5) 0.090(5) 0.047(4) 0.033(3) 0.039(3)
C17 0.027(2) 0.066(4) 0.053(3) 0.015(3) 0.011(2) 0.006(2)
C18 0.033(2) 0.034(2) 0.030(2) -0.0074(18) 0.0158(18) -0.0104(18)
C19 0.044(3) 0.049(3) 0.025(2) -0.004(2) 0.012(2) -0.010(2)
C20 0.061(4) 0.083(4) 0.034(3) -0.023(3) 0.020(3) -0.025(3)
C21 0.059(4) 0.065(4) 0.074(4) -0.045(3) 0.034(3) -0.024(3)
C22 0.082(4) 0.040(3) 0.074(4) -0.026(3) 0.036(4) -0.024(3)
C23 0.078(4) 0.029(2) 0.043(3) -0.010(2) 0.022(3) -0.015(3)
N1 0.045(2) 0.0250(18) 0.037(2) 0.0009(15) 0.0225(18) 0.0028(16)
N2 0.0263(17) 0.0247(17) 0.0248(17) 0.0022(13) 0.0082(14) 0.0020(13)
P1 0.0247(5) 0.0243(5) 0.0222(5) -0.0015(4) 0.0092(4) -0.0053(4)
Cl1 0.0224(9) 0.0315(15) 0.0343(8) -0.0018(10) 0.0151(6) -0.0077(10)
I1 0.0207(4) 0.0302(4) 0.0282(2) 0.0037(2) 0.0105(3) -0.0001(2)
I1A 0.0207(4) 0.0302(4) 0.0282(2) 0.0037(2) 0.0105(3) -0.0001(2)
Cl1A 0.0224(9) 0.0315(15) 0.0343(8) -0.0018(10) 0.0151(6) -0.0077(10)
Pd1 0.02398(15) 0.02187(15) 0.02465(16) 0.00098(11) 0.01042(12) -0.00229(12)

loop_
_atom_type_symbol
_atom_type_description
_atom_type_scat_dispersion_real
_atom_type_scat_dispersion_imag
_atom_type_scat_source
C C 0.0033 0.0016 'International Tables Vol C Tables 4.2.6.8 and 6.1.1.4'
H H 0.0000 0.0000 'International Tables Vol C Tables 4.2.6.8 and 6.1.1.4'
N N 0.0061 0.0033 'International Tables Vol C Tables 4.2.6.8 and 6.1.1.4'
P P 0.1023 0.0942 'International Tables Vol C Tables 4.2.6.8 and 6.1.1.4'
Pd Pd -0.9988 1.0072 'International Tables Vol C Tables 4.2.6.8 and 6.1.1.4'
I I -0.4742 1.8119 'International Tables Vol C Tables 4.2.6.8 and 6.1.1.4'
Cl Cl 0.1484 0.1585 'International Tables Vol C Tables 4.2.6.8 and 6.1.1.4'

loop_
_geom_angle_atom_site_label_1
_geom_angle_atom_site_label_2
_geom_angle_atom_site_label_3
_geom_angle
N1 C1 N2 107.2(4)
N1 C1 Pd1 129.2(3)
N2 C1 Pd1 123.6(3)
C3 C2 N1 107.6(4)
C3 C2 H2A 126.2
N1 C2 H2A 126.2
C2 C3 N2 106.3(4)
C2 C3 H3A 126.9
N2 C3 H3A 126.9
N1 C4 H4A 109.5
N1 C4 H4B 109.5
H4A C4 H4B 109.5
N1 C4 H4C 109.5
H4A C4 H4C 109.5
H4B C4 H4C 109.5
N2 C5 C6 108.7(3)
N2 C5 H5A 110.0
C6 C5 H5A 110.0
N2 C5 H5B 110.0
C6 C5 H5B 110.0
H5A C5 H5B 108.3
C11 C6 C7 119.1(4)
C11 C6 C5 121.9(4)
C7 C6 C5 118.7(4)
C8 C7 C6 121.5(4)
C8 C7 H7A 119.3
C6 C7 H7A 119.3
C9 C8 C7 119.5(4)
C9 C8 H8A 120.3
C7 C8 H8A 120.3
C8 C9 C10 120.0(4)
C8 C9 H9A 120.0
C10 C9 H9A 120.0
C9 C10 C11 122.3(4)
C9 C10 H10A 118.8
C11 C10 H10A 118.8
C10 C11 C6 117.6(4)
C10 C11 P1 118.2(3)
C6 C11 P1 124.1(3)
C17 C12 C13 110.6(4)
C17 C12 P1 117.7(3)
C13 C12 P1 109.7(3)
C17 C12 H12A 106.0
C13 C12 H12A 106.0
P1 C12 H12A 106.0
C14 C13 C12 109.9(4)
C14 C13 H13A 109.7
C12 C13 H13A 109.7
C14 C13 H13B 109.7
C12 C13 H13B 109.7
H13A C13 H13B 108.2
C13 C14 C15 111.9(5)
C13 C14 H14A 109.2
C15 C14 H14A 109.2
C13 C14 H14B 109.2
C15 C14 H14B 109.2
H14A C14 H14B 107.9
C16 C15 C14 110.0(5)
C16 C15 H15A 109.7
C14 C15 H15A 109.7
C16 C15 H15B 109.7
C14 C15 H15B 109.7
H15A C15 H15B 108.2
C15 C16 C17 111.2(5)
C15 C16 H16A 109.4
C17 C16 H16A 109.4
C15 C16 H16B 109.4
C17 C16 H16B 109.4
H16A C16 H16B 108.0
C16 C17 C12 109.1(4)
C16 C17 H17A 109.9
C12 C17 H17A 109.9
C16 C17 H17B 109.9
C12 C17 H17B 109.9
H17A C17 H17B 108.3
C19 C18 C23 110.9(4)
C19 C18 P1 111.3(3)
C23 C18 P1 110.0(3)
C19 C18 H18A 108.2
C23 C18 H18A 108.2
P1 C18 H18A 108.2
C18 C19 C20 110.8(4)
C18 C19 H19A 109.5
C20 C19 H19A 109.5
C18 C19 H19B 109.5
C20 C19 H19B 109.5
H19A C19 H19B 108.1
C21 C20 C19 112.9(5)
C21 C20 H20A 109.0
C19 C20 H20A 109.0
C21 C20 H20B 109.0
C19 C20 H20B 109.0
H20A C20 H20B 107.8
C22 C21 C20 111.2(5)
C22 C21 H21A 109.4
C20 C21 H21A 109.4
C22 C21 H21B 109.4
C20 C21 H21B 109.4
H21A C21 H21B 108.0
C21 C22 C23 111.8(5)
C21 C22 H22A 109.3
C23 C22 H22A 109.3
C21 C22 H22B 109.3
C23 C22 H22B 109.3
H22A C22 H22B 107.9
C18 C23 C22 110.6(5)
C18 C23 H23A 109.5
C22 C23 H23A 109.5
C18 C23 H23B 109.5
C22 C23 H23B 109.5
H23A C23 H23B 108.1
C1 N1 C2 109.5(4)
C1 N1 C4 127.0(4)
C2 N1 C4 123.4(4)
C1 N2 C3 109.5(3)
C1 N2 C5 125.3(3)
C3 N2 C5 124.2(3)
C12 P1 C18 109.2(2)
C12 P1 C11 101.79(19)
C18 P1 C11 103.15(19)
C12 P1 Pd1 110.16(14)
C18 P1 Pd1 110.43(14)
C11 P1 Pd1 121.30(14)
C1 Pd1 P1 89.54(11)
C1 Pd1 Cl1 176.31(13)
P1 Pd1 Cl1 92.34(11)
C1 Pd1 Cl1A 85.5(7)
P1 Pd1 Cl1A 175.0(7)
Cl1 Pd1 Cl1A 92.7(7)
C1 Pd1 I1A 178.56(18)
P1 Pd1 I1A 90.89(15)
Cl1 Pd1 I1A 4.77(18)
Cl1A Pd1 I1A 94.1(7)
C1 Pd1 I1 87.78(11)
P1 Pd1 I1 176.47(4)
Cl1 Pd1 I1 90.46(10)
Cl1A Pd1 I1 3.1(7)
I1A Pd1 I1 91.74(16)

loop_
_geom_bond_atom_site_label_1
_geom_bond_atom_site_label_2
_geom_bond_distance
C1 N1 1.325(5)
C1 N2 1.348(5)
C1 Pd1 1.993(4)
C2 C3 1.343(6)
C2 N1 1.388(6)
C2 H2A 0.9500
C3 N2 1.389(5)
C3 H3A 0.9500
C4 N1 1.464(5)
C4 H4A 0.9800
C4 H4B 0.9800
C4 H4C 0.9800
C5 N2 1.455(5)
C5 C6 1.522(6)
C5 H5A 0.9900
C5 H5B 0.9900
C6 C11 1.399(6)
C6 C7 1.403(6)
C7 C8 1.379(6)
C7 H7A 0.9500
C8 C9 1.358(7)
C8 H8A 0.9500
C9 C10 1.380(6)
C9 H9A 0.9500
C10 C11 1.392(6)
C10 H10A 0.9500
C11 P1 1.852(4)
C12 C17 1.533(6)
C12 C13 1.536(6)
C12 P1 1.838(4)
C12 H12A 1.0000
C13 C14 1.520(7)
C13 H13A 0.9900
C13 H13B 0.9900
C14 C15 1.520(10)
C14 H14A 0.9900
C14 H14B 0.9900
C15 C16 1.516(10)
C15 H15A 0.9900
C15 H15B 0.9900
C16 C17 1.533(8)
C16 H16A 0.9900
C16 H16B 0.9900
C17 H17A 0.9900
C17 H17B 0.9900
C18 C19 1.525(6)
C18 C23 1.531(7)
C18 P1 1.843(4)
C18 H18A 1.0000
C19 C20 1.533(7)
C19 H19A 0.9900
C19 H19B 0.9900
C20 C21 1.505(9)
C20 H20A 0.9900
C20 H20B 0.9900
C21 C22 1.503(8)
C21 H21A 0.9900
C21 H21B 0.9900
C22 C23 1.533(7)
C22 H22A 0.9900
C22 H22B 0.9900
C23 H23A 0.9900
C23 H23B 0.9900
P1 Pd1 2.2909(10)
Cl1 Pd1 2.458(4)
I1 Pd1 2.6631(9)
I1A Pd1 2.584(6)
Cl1A Pd1 2.49(2)
